data_7707667
loop_
_publ_author_name
'Zhang, Li'
'Montigaud, Vincent'
'Le Guennic, Boris'
'Zhang, Peng'
'Tang, Jinkui'

_publ_section_title
;
 Dysprosium(III) compounds assembled <i>via</i> a versatile ligand
 incorporating salicylic hydrazide and 8-hydroxyquinolin units: syntheses,
 structures and magnetic properties.
;
_journal_issue 27
_journal_name_full 'Dalton transactions (Cambridge, England : 2003)'
_journal_page_first 9457
_journal_page_last 9466
_journal_paper_doi 10.1039/d1dt01525g
_journal_volume 50
_journal_year 2021
_chemical_formula_moiety 'C72 H56 Dy4 N12 O16, 2(C H3 O), 4(O)'
_chemical_formula_sum 'C74 H72 Dy4 N12 O22'
_chemical_formula_weight 2131.43
_space_group_crystal_system monoclinic
_space_group_IT_number 15
_space_group_name_Hall '-C 2yc'
_space_group_name_H-M_alt 'C 1 2/c 1'
_atom_sites_solution_hydrogens geom
_audit_creation_date 2021-06-04
_audit_creation_method
;
Olex2 1.3
(compiled 2020.02.04 svn.rd84adfe8 for OlexSys, GUI svn.r6032)
;
_audit_update_record
;
2021-06-11 deposited with the CCDC.	2021-06-11 downloaded from the CCDC.
;
_cell_angle_alpha 90
_cell_angle_beta 93.725(2)
_cell_angle_gamma 90
_cell_formula_units_Z 4
_cell_length_a 19.5409(19)
_cell_length_b 21.972(2)
_cell_length_c 19.385(2)
_cell_measurement_reflns_used 6892
_cell_measurement_temperature 296(2)
_cell_measurement_theta_max 25.81
_cell_measurement_theta_min 2.47
_cell_volume 8305.4(14)
_computing_cell_refinement 'SAINT v8.34A (Bruker, 2013)'
_computing_data_collection 'Bruker SMART'
_computing_data_reduction 'SAINT v8.34A (Bruker, 2013)'
_computing_molecular_graphics 'Olex2 1.3 (Dolomanov et al., 2009)'
_computing_publication_material 'Olex2 1.3 (Dolomanov et al., 2009)'
_computing_structure_refinement 'SHELXL 2018/3 (Sheldrick, 2015)'
_computing_structure_solution 'SHELXS-97 (Sheldrick, 1990)'
_diffrn_ambient_temperature 296(2)
_diffrn_measured_fraction_theta_full 1.000
_diffrn_measured_fraction_theta_max 0.997
_diffrn_measurement_device_type 'CCD area detector'
_diffrn_measurement_method 'phi and omega scans'
_diffrn_radiation_monochromator graphite
_diffrn_radiation_type MoK\a
_diffrn_radiation_wavelength 0.71073
_diffrn_reflns_av_R_equivalents 0.0719
_diffrn_reflns_av_unetI/netI 0.0882
_diffrn_reflns_Laue_measured_fraction_full 1.000
_diffrn_reflns_Laue_measured_fraction_max 0.997
_diffrn_reflns_limit_h_max 21
_diffrn_reflns_limit_h_min -24
_diffrn_reflns_limit_k_max 27
_diffrn_reflns_limit_k_min -17
_diffrn_reflns_limit_l_max 24
_diffrn_reflns_limit_l_min -23
_diffrn_reflns_number 25929
_diffrn_reflns_point_group_measured_fraction_full 1.000
_diffrn_reflns_point_group_measured_fraction_max 0.997
_diffrn_reflns_theta_full 25.242
_diffrn_reflns_theta_max 26.213
_diffrn_reflns_theta_min 1.396
_diffrn_source_current 30.0
_diffrn_source_power 1.35
_diffrn_source_voltage 45.0
_exptl_absorpt_coefficient_mu 3.634
_exptl_absorpt_correction_T_max 0.559
_exptl_absorpt_correction_T_min 0.506
_exptl_absorpt_correction_type multi-scan
_exptl_absorpt_process_details '(Sadabs; bruker, 2000)'
_exptl_crystal_colour red
_exptl_crystal_colour_primary red
_exptl_crystal_density_diffrn 1.705
_exptl_crystal_density_method 'not measured'
_exptl_crystal_description block
_exptl_crystal_F_000 4160
_exptl_crystal_size_max 0.19
_exptl_crystal_size_mid 0.18
_exptl_crystal_size_min 0.16
_refine_diff_density_max 1.537
_refine_diff_density_min -1.103
_refine_diff_density_rms 0.183
_refine_ls_extinction_method none
_refine_ls_goodness_of_fit_ref 1.047
_refine_ls_hydrogen_treatment constr
_refine_ls_matrix_type full
_refine_ls_number_parameters 509
_refine_ls_number_reflns 8337
_refine_ls_number_restraints 16
_refine_ls_restrained_S_all 1.050
_refine_ls_R_factor_all 0.0932
_refine_ls_R_factor_gt 0.0555
_refine_ls_shift/su_max 0.001
_refine_ls_shift/su_mean 0.000
_refine_ls_structure_factor_coef Fsqd
_refine_ls_weighting_details 'w=1/[\s^2^(Fo^2^)+(0.0761P)^2^+9.8480P] where P=(Fo^2^+2Fc^2^)/3'
_refine_ls_weighting_scheme calc
_refine_ls_wR_factor_gt 0.1446
_refine_ls_wR_factor_ref 0.1668
_reflns_Friedel_coverage 0.000
_reflns_number_gt 5466
_reflns_number_total 8337
_reflns_threshold_expression 'I > 2\s(I)'
_cod_data_source_file d1dt01525g2.cif
_cod_data_source_block 4dy4
_cod_depositor_comments 'Adding full bibliography for 7707665--7707669.cif.'
_cod_original_cell_volume 8305.4(15)
_cod_database_code 7707667
_shelx_shelxl_version_number 2018/3
_shelx_space_group_comment
;
The symmetry employed for this shelxl refinement is uniquely defined
by the following loop, which should always be used as a source of
symmetry information in preference to the above space-group names.
They are only intended as comments.
;
_olex2_refinement_description
;
1. Fixed Uiso
 At 1.2 times of:
  All C(H) groups, All O(H) groups
 At 1.5 times of:
  All C(H,H,H) groups
2. Restrained distances
 C5-C7
 1.34 with sigma of 0.02
 C31-C32
 1.34 with sigma of 0.02
3. Rigid bond restraints
 C5, C7
 with sigma for 1-2 distances of 0.02 and sigma for 1-3 distances of 0.02
 C32, C31
 with sigma for 1-2 distances of 0.02 and sigma for 1-3 distances of 0.02
4. Uiso/Uaniso restraints and constraints
Uanis(O12) \\sim Ueq, Uanis(C36) \\sim Ueq: with sigma of 0.02 and sigma for
terminal atoms of 0.04
5.a Aromatic/amide H refined with riding coordinates:
 O7(H7), O8(H8), C2(H2), C3(H3), C4(H4), C7(H7A), C8(H8A), C10(H10), C13(H13),
 C14(H14), C15(H15), C16(H16), C20(H20), C21(H21), C22(H22), C24(H24), C25(H25),
  C27(H27), C30(H30), C31(H31), C32(H32), C33(H33)
5.b Idealised Me refined as rotating group:
 C35(H35A,H35B,H35C), C36(H36A,H36B,H36C), C37(H37A,H37B,H37C)
;
_olex2_submission_special_instructions 'No special instructions were received'

loop_
_space_group_symop_operation_xyz
'x, y, z'
'-x, y, -z+1/2'
'x+1/2, y+1/2, z'
'-x+1/2, y+1/2, -z+1/2'
'-x, -y, -z'
'x, -y, z-1/2'
'-x+1/2, -y+1/2, -z'
'x+1/2, -y+1/2, z-1/2'

loop_
_atom_site_label
_atom_site_type_symbol
_atom_site_fract_x
_atom_site_fract_y
_atom_site_fract_z
_atom_site_U_iso_or_equiv
_atom_site_adp_type
_atom_site_occupancy
_atom_site_site_symmetry_order
_atom_site_calc_flag
_atom_site_refinement_flags_posn
_atom_site_refinement_flags_adp
_atom_site_refinement_flags_occupancy
_atom_site_disorder_assembly
_atom_site_disorder_group
O6 O 0.1258(3) 0.1942(3) 0.7090(3) 0.0534(17) Uani 1 1 d . . . . .
Dy1 Dy 0.06511(2) 0.26341(2) 0.63461(2) 0.04532(16) Uani 1 1 d . . . . .
Dy2 Dy 0.12066(2) 0.21510(2) 0.82424(2) 0.04657(17) Uani 1 1 d . . . . .
O1 O 0.0707(3) 0.2122(3) 0.5307(4) 0.0616(19) Uani 1 1 d . . . . .
O2 O 0.0854(3) 0.2986(3) 0.7507(3) 0.0455(15) Uani 1 1 d . . . . .
O3 O 0.0496(3) 0.2832(3) 0.8807(3) 0.0445(15) Uani 1 1 d . . . . .
O4 O 0.2227(3) 0.2676(4) 0.8329(4) 0.069(2) Uani 1 1 d . . . . .
O5 O 0.0066(3) 0.1796(3) 0.8365(3) 0.0534(17) Uani 1 1 d . . . . .
O7 O 0.1445(4) 0.1908(4) 0.9434(4) 0.073(2) Uani 1 1 d . . . . .
H7 H 0.106373 0.196104 0.969112 0.088 Uiso 1 1 calc R U . . .
O8 O 0.1813(3) 0.2912(5) 0.6221(4) 0.082(3) Uani 1 1 d . . . . .
H8 H 0.199092 0.318297 0.655483 0.099 Uiso 1 1 calc R U . . .
O9 O 0.0391(5) 0.1469(6) 0.0005(5) 0.120(4) Uani 1 1 d . . . . .
O10 O 0.2527(7) 0.3552(9) 0.7310(5) 0.207(9) Uani 1 1 d . . . . .
O11 O 0.000000 0.5186(8) 0.750000 0.155(7) Uani 1 2 d S T P . .
O12 O 1.000000 0.9367(17) 0.750000 0.37(2) Uani 1 2 d S TU P . .
N1 N 0.0666(4) 0.3300(5) 0.5320(4) 0.059(2) Uani 1 1 d . . . . .
N2 N 0.0699(4) 0.3768(4) 0.6580(4) 0.051(2) Uani 1 1 d . . . . .
N3 N 0.0792(4) 0.4004(4) 0.7225(4) 0.055(2) Uani 1 1 d . . . . .
N4 N 0.2225(4) 0.1488(5) 0.8279(4) 0.064(3) Uani 1 1 d . . . . .
N5 N 0.1000(5) 0.1025(4) 0.8288(5) 0.072(3) Uani 1 1 d . . . . .
N6 N 0.0368(5) 0.0782(4) 0.8311(5) 0.070(3) Uani 1 1 d . . . . .
C1 C 0.0771(5) 0.2399(7) 0.4716(6) 0.062(3) Uani 1 1 d . . . . .
C2 C 0.0882(5) 0.2120(7) 0.4099(6) 0.081(4) Uani 1 1 d . . . . .
H2 H 0.091426 0.169820 0.407791 0.097 Uiso 1 1 calc R U . . .
C3 C 0.0947(7) 0.2468(9) 0.3501(7) 0.096(5) Uani 1 1 d . . . . .
H3 H 0.101199 0.226691 0.308802 0.115 Uiso 1 1 calc R U . . .
C4 C 0.0921(6) 0.3046(9) 0.3495(7) 0.086(4) Uani 1 1 d . . . . .
H4 H 0.097281 0.325948 0.308683 0.103 Uiso 1 1 calc R U . . .
C5 C 0.0816(6) 0.3356(7) 0.4100(6) 0.076(4) Uani 1 1 d D U . . .
C6 C 0.0751(4) 0.3038(7) 0.4699(5) 0.062(3) Uani 1 1 d . . . . .
C7 C 0.0774(7) 0.3966(8) 0.4151(6) 0.098(5) Uani 1 1 d D U . . .
H7A H 0.080583 0.418909 0.374672 0.118 Uiso 1 1 calc R U . . .
C8 C 0.0683(6) 0.4308(8) 0.4778(6) 0.092(5) Uani 1 1 d . . . . .
H8A H 0.065433 0.472968 0.479885 0.111 Uiso 1 1 calc R U . . .
C9 C 0.0642(5) 0.3904(7) 0.5373(6) 0.073(4) Uani 1 1 d . . . . .
C10 C 0.0660(6) 0.4159(6) 0.6086(6) 0.072(3) Uani 1 1 d . . . . .
H10 H 0.064474 0.457529 0.616822 0.086 Uiso 1 1 calc R U . . .
C11 C 0.0878(4) 0.3552(5) 0.7678(5) 0.046(2) Uani 1 1 d . . . . .
C12 C 0.1032(5) 0.3724(4) 0.8413(5) 0.049(2) Uani 1 1 d . . . . .
C13 C 0.1387(5) 0.4253(5) 0.8563(5) 0.059(3) Uani 1 1 d . . . . .
H13 H 0.149593 0.450616 0.820076 0.071 Uiso 1 1 calc R U . . .
C14 C 0.1588(6) 0.4422(6) 0.9230(6) 0.071(3) Uani 1 1 d . . . . .
H14 H 0.185305 0.476798 0.932191 0.086 Uiso 1 1 calc R U . . .
C15 C 0.1380(5) 0.4060(6) 0.9755(6) 0.066(3) Uani 1 1 d . . . . .
H15 H 0.147992 0.417856 1.021114 0.080 Uiso 1 1 calc R U . . .
C16 C 0.1027(5) 0.3526(5) 0.9623(5) 0.058(3) Uani 1 1 d . . . . .
H16 H 0.090885 0.327992 0.998671 0.069 Uiso 1 1 calc R U . . .
C17 C 0.0845(4) 0.3355(5) 0.8939(5) 0.048(2) Uani 1 1 d . . . . .
C18 C 0.2824(6) 0.1741(7) 0.8315(5) 0.071(4) Uani 1 1 d . . . . .
C19 C 0.2818(5) 0.2371(7) 0.8361(6) 0.070(4) Uani 1 1 d . . . . .
C20 C 0.3459(6) 0.2693(8) 0.8449(6) 0.098(5) Uani 1 1 d . . . . .
H20 H 0.346882 0.311366 0.850606 0.117 Uiso 1 1 calc R U . . .
C21 C 0.4070(6) 0.2356(10) 0.8446(7) 0.103(6) Uani 1 1 d . . . . .
H21 H 0.448593 0.256203 0.849669 0.124 Uiso 1 1 calc R U . . .
C22 C 0.4079(7) 0.1741(11) 0.8373(7) 0.114(7) Uani 1 1 d . . . . .
H22 H 0.449454 0.153658 0.835187 0.137 Uiso 1 1 calc R U . . .
C23 C 0.3455(6) 0.1412(8) 0.8329(6) 0.077(4) Uani 1 1 d . . . . .
C24 C 0.3388(8) 0.0798(10) 0.8263(7) 0.107(6) Uani 1 1 d . . . . .
H24 H 0.377963 0.056634 0.821333 0.128 Uiso 1 1 calc R U . . .
C25 C 0.2769(8) 0.0507(8) 0.8266(7) 0.107(5) Uani 1 1 d . . . . .
H25 H 0.273646 0.008471 0.826377 0.129 Uiso 1 1 calc R U . . .
C26 C 0.2182(6) 0.0883(7) 0.8274(7) 0.082(4) Uani 1 1 d . . . . .
C27 C 0.1487(7) 0.0636(7) 0.8271(7) 0.092(4) Uani 1 1 d . . . . .
H27 H 0.140281 0.021979 0.825832 0.110 Uiso 1 1 calc R U . . .
C28 C -0.0086(5) 0.1220(6) 0.8357(6) 0.060(3) Uani 1 1 d . . . . .
C29 C -0.0800(5) 0.1039(6) 0.8445(6) 0.069(3) Uani 1 1 d . . . . .
C30 C -0.0944(7) 0.0465(7) 0.8715(8) 0.107(5) Uani 1 1 d . . . . .
H30 H -0.058337 0.019707 0.881953 0.128 Uiso 1 1 calc R U . . .
C31 C -0.1584(8) 0.0287(8) 0.8829(11) 0.157(9) Uani 1 1 d D U . . .
H31 H -0.166144 -0.007530 0.905819 0.189 Uiso 1 1 calc R U . . .
C32 C -0.2113(7) 0.0647(8) 0.8602(9) 0.131(7) Uani 1 1 d D U . . .
H32 H -0.255828 0.050360 0.863136 0.157 Uiso 1 1 calc R U . . .
C33 C -0.2015(6) 0.1227(7) 0.8326(6) 0.087(4) Uani 1 1 d . . . . .
H33 H -0.238480 0.148537 0.822179 0.104 Uiso 1 1 calc R U . . .
C34 C -0.1352(5) 0.1406(6) 0.8212(6) 0.064(3) Uani 1 1 d . . . . .
C35 C 0.2012(7) 0.1708(10) 0.9836(7) 0.132(7) Uani 1 1 d . . . . .
H35A H 0.202497 0.127151 0.983200 0.198 Uiso 1 1 calc R U . . .
H35B H 0.198331 0.184927 1.030192 0.198 Uiso 1 1 calc R U . . .
H35C H 0.242134 0.186526 0.965272 0.198 Uiso 1 1 calc R U . . .
C36 C 0.2270(9) 0.2744(13) 0.5746(12) 0.207(12) Uani 1 1 d . U . . .
H36A H 0.204513 0.248308 0.540494 0.310 Uiso 1 1 calc R U . . .
H36B H 0.264852 0.253115 0.597609 0.310 Uiso 1 1 calc R U . . .
H36C H 0.243604 0.310096 0.552492 0.310 Uiso 1 1 calc R U . . .
C37 C 0.0376(10) 0.0895(9) 0.0260(11) 0.157(8) Uani 1 1 d . . . . .
H37A H 0.030824 0.061148 -0.011471 0.235 Uiso 1 1 calc R U . . .
H37B H 0.000610 0.085955 0.056018 0.235 Uiso 1 1 calc R U . . .
H37C H 0.080219 0.080908 0.051510 0.235 Uiso 1 1 calc R U . . .

loop_
_atom_site_aniso_label
_atom_site_aniso_U_11
_atom_site_aniso_U_22
_atom_site_aniso_U_33
_atom_site_aniso_U_23
_atom_site_aniso_U_13
_atom_site_aniso_U_12
O6 0.049(4) 0.052(4) 0.058(4) -0.014(4) -0.007(3) 0.013(3)
Dy1 0.0373(2) 0.0535(3) 0.0452(3) -0.0079(2) 0.00275(18) -0.0008(2)
Dy2 0.0359(2) 0.0488(3) 0.0545(3) -0.0045(2) -0.00150(18) 0.0032(2)
O1 0.059(4) 0.070(5) 0.055(5) -0.017(4) -0.002(3) 0.004(4)
O2 0.051(4) 0.041(4) 0.044(4) -0.006(3) 0.007(3) 0.001(3)
O3 0.038(3) 0.045(4) 0.052(4) -0.004(3) 0.010(3) -0.007(3)
O4 0.043(4) 0.089(6) 0.076(5) -0.020(4) 0.004(3) -0.008(4)
O5 0.048(4) 0.042(4) 0.070(5) 0.006(3) -0.001(3) -0.005(3)
O7 0.061(4) 0.099(6) 0.059(5) 0.013(4) -0.002(3) 0.020(4)
O8 0.038(4) 0.124(8) 0.086(6) -0.016(5) 0.012(4) -0.018(4)
O9 0.103(7) 0.129(10) 0.129(9) 0.063(8) 0.022(6) 0.031(7)
O10 0.201(13) 0.35(2) 0.076(8) 0.040(11) 0.019(8) 0.119(15)
O11 0.209(18) 0.098(13) 0.156(16) 0.000 0.009(13) 0.000
O12 0.39(3) 0.24(3) 0.51(4) 0.000 0.21(3) 0.000
N1 0.039(4) 0.077(7) 0.062(6) 0.005(5) 0.005(4) -0.010(5)
N2 0.063(5) 0.054(6) 0.036(4) -0.001(4) 0.001(4) -0.009(4)
N3 0.053(5) 0.060(6) 0.051(5) -0.003(5) 0.010(4) -0.012(4)
N4 0.043(5) 0.085(8) 0.064(6) -0.009(5) -0.005(4) 0.012(5)
N5 0.067(6) 0.051(6) 0.094(7) -0.004(5) -0.022(5) 0.016(5)
N6 0.056(5) 0.045(6) 0.109(8) 0.012(5) -0.007(5) -0.001(5)
C1 0.043(5) 0.095(10) 0.048(7) -0.011(7) 0.001(4) 0.009(6)
C2 0.060(7) 0.130(13) 0.053(7) -0.024(8) 0.001(5) 0.009(7)
C3 0.070(8) 0.161(17) 0.058(9) -0.036(11) 0.002(6) 0.012(11)
C4 0.053(7) 0.153(16) 0.052(8) -0.002(9) 0.007(5) -0.003(9)
C5 0.058(7) 0.115(11) 0.056(7) 0.000(8) 0.002(5) -0.018(8)
C6 0.031(5) 0.116(11) 0.038(6) 0.003(6) 0.001(4) -0.009(6)
C7 0.091(9) 0.156(13) 0.047(7) 0.036(9) 0.008(6) -0.043(10)
C8 0.086(9) 0.124(13) 0.066(8) 0.015(8) 0.003(6) -0.046(9)
C9 0.051(6) 0.109(12) 0.059(7) 0.027(7) -0.002(5) -0.016(7)
C10 0.087(8) 0.080(9) 0.050(7) 0.003(7) 0.011(5) -0.021(7)
C11 0.033(4) 0.049(6) 0.057(6) -0.001(5) 0.010(4) 0.000(4)
C12 0.061(6) 0.039(6) 0.048(6) -0.017(5) 0.018(4) -0.006(5)
C13 0.067(6) 0.060(7) 0.049(6) -0.005(5) 0.004(5) -0.002(6)
C14 0.084(8) 0.055(7) 0.077(8) -0.021(7) 0.019(6) -0.015(6)
C15 0.073(7) 0.068(8) 0.056(7) -0.022(6) -0.008(5) -0.012(6)
C16 0.055(6) 0.066(8) 0.053(6) -0.010(5) 0.006(5) 0.002(5)
C17 0.040(5) 0.054(7) 0.051(6) -0.007(5) 0.011(4) 0.006(5)
C18 0.053(7) 0.108(12) 0.052(7) -0.014(7) -0.002(5) 0.021(7)
C19 0.042(6) 0.117(12) 0.050(6) -0.015(7) 0.003(5) -0.002(7)
C20 0.056(8) 0.156(15) 0.081(9) -0.026(9) 0.003(6) -0.014(8)
C21 0.038(7) 0.20(2) 0.069(9) -0.019(12) 0.001(6) -0.021(10)
C22 0.058(9) 0.22(2) 0.065(9) -0.004(12) -0.002(6) 0.040(12)
C23 0.055(7) 0.121(13) 0.053(7) 0.004(8) -0.002(5) 0.034(8)
C24 0.076(10) 0.159(18) 0.084(10) 0.005(11) -0.002(7) 0.062(11)
C25 0.100(11) 0.118(14) 0.100(11) 0.001(10) -0.016(9) 0.057(11)
C26 0.067(8) 0.087(11) 0.091(9) -0.006(8) -0.009(6) 0.035(8)
C27 0.097(10) 0.060(9) 0.115(11) -0.011(8) -0.026(8) 0.015(8)
C28 0.055(6) 0.057(8) 0.068(7) 0.012(6) -0.003(5) -0.008(6)
C29 0.057(6) 0.059(8) 0.091(8) 0.029(7) -0.002(6) -0.007(6)
C30 0.076(9) 0.092(12) 0.150(14) 0.052(10) -0.009(8) -0.024(8)
C31 0.097(11) 0.123(15) 0.25(2) 0.117(16) -0.033(13) -0.049(10)
C32 0.093(10) 0.152(17) 0.143(14) 0.079(13) -0.024(10) -0.069(10)
C33 0.053(6) 0.114(12) 0.091(9) 0.044(8) -0.017(6) -0.028(7)
C34 0.054(6) 0.066(8) 0.070(7) 0.017(6) -0.003(5) -0.018(6)
C35 0.090(10) 0.22(2) 0.087(11) 0.010(13) -0.016(8) 0.040(12)
C36 0.072(11) 0.34(3) 0.21(2) -0.07(2) 0.024(13) -0.006(15)
C37 0.159(17) 0.133(18) 0.18(2) 0.059(16) 0.020(14) 0.009(15)

loop_
_atom_type_symbol
_atom_type_description
_atom_type_scat_dispersion_real
_atom_type_scat_dispersion_imag
_atom_type_scat_source
C C 0.0033 0.0016 'International Tables Vol C Tables 4.2.6.8 and 6.1.1.4'
H H 0.0000 0.0000 'International Tables Vol C Tables 4.2.6.8 and 6.1.1.4'
N N 0.0061 0.0033 'International Tables Vol C Tables 4.2.6.8 and 6.1.1.4'
O O 0.0106 0.0060 'International Tables Vol C Tables 4.2.6.8 and 6.1.1.4'
Dy Dy -0.1892 4.4098 'International Tables Vol C Tables 4.2.6.8 and 6.1.1.4'

loop_
_geom_angle_atom_site_label_1
_geom_angle_atom_site_label_2
_geom_angle_atom_site_label_3
_geom_angle
_geom_angle_site_symmetry_1
_geom_angle_site_symmetry_3
_geom_angle_publ_flag
Dy2 O6 Dy1 114.5(3) . . ?
C34 O6 Dy1 112.2(6) 2_556 . ?
C34 O6 Dy2 128.5(7) 2_556 . ?
O6 Dy1 Dy2 32.17(16) . . ?
O6 Dy1 Dy2 97.82(16) . 2_556 ?
O6 Dy1 O2 65.6(2) . . ?
O6 Dy1 O5 69.0(2) . 2_556 ?
O6 Dy1 O8 77.5(3) . . ?
O6 Dy1 N1 147.3(3) . . ?
O6 Dy1 N2 120.9(2) . . ?
Dy2 Dy1 Dy2 86.520(14) . 2_556 ?
O1 Dy1 O6 99.7(2) . . ?
O1 Dy1 Dy2 98.17(17) . 2_556 ?
O1 Dy1 Dy2 131.28(19) . . ?
O1 Dy1 O2 164.3(2) . . ?
O1 Dy1 O5 83.8(2) . 2_556 ?
O1 Dy1 O8 86.4(3) . . ?
O1 Dy1 N1 65.4(3) . . ?
O1 Dy1 N2 129.1(3) . . ?
O2 Dy1 Dy2 35.23(16) . . ?
O2 Dy1 Dy2 89.73(14) . 2_556 ?
O2 Dy1 O5 95.3(2) . 2_556 ?
O2 Dy1 N1 123.9(3) . . ?
O2 Dy1 N2 60.7(2) . . ?
O3 Dy1 O6 130.6(2) 2_556 . ?
O3 Dy1 Dy2 33.12(15) 2_556 2_556 ?
O3 Dy1 Dy2 112.57(15) 2_556 . ?
O3 Dy1 O1 94.6(2) 2_556 . ?
O3 Dy1 O2 99.4(2) 2_556 . ?
O3 Dy1 O5 66.0(2) 2_556 2_556 ?
O3 Dy1 O8 150.9(3) 2_556 . ?
O3 Dy1 N1 81.1(2) 2_556 . ?
O3 Dy1 N2 82.0(2) 2_556 . ?
O5 Dy1 Dy2 35.09(15) 2_556 2_556 ?
O5 Dy1 Dy2 72.74(15) 2_556 . ?
O5 Dy1 N1 132.8(3) 2_556 . ?
O5 Dy1 N2 136.7(2) 2_556 . ?
O8 Dy1 Dy2 87.5(2) . . ?
O8 Dy1 Dy2 174.0(2) . 2_556 ?
O8 Dy1 O2 84.9(2) . . ?
O8 Dy1 O5 142.7(3) . 2_556 ?
O8 Dy1 N1 72.8(3) . . ?
O8 Dy1 N2 75.0(3) . . ?
N1 Dy1 Dy2 154.2(2) . . ?
N1 Dy1 Dy2 112.60(17) . 2_556 ?
N1 Dy1 N2 63.9(3) . . ?
N2 Dy1 Dy2 104.71(17) . 2_556 ?
N2 Dy1 Dy2 95.38(17) . . ?
O6 Dy2 Dy1 33.34(16) . . ?
O6 Dy2 Dy1 110.69(15) . 2_556 ?
O6 Dy2 O2 66.6(2) . . ?
O6 Dy2 O3 130.1(2) . . ?
O6 Dy2 O4 94.6(2) . . ?
O6 Dy2 O5 97.6(2) . . ?
O6 Dy2 O7 151.8(3) . . ?
O6 Dy2 N4 79.8(2) . . ?
O6 Dy2 N5 81.6(3) . . ?
Dy1 Dy2 Dy1 85.040(14) . 2_556 ?
O2 Dy2 Dy1 35.09(14) . . ?
O2 Dy2 Dy1 71.29(14) . 2_556 ?
O2 Dy2 N4 132.1(3) . . ?
O2 Dy2 N5 137.3(2) . . ?
O3 Dy2 Dy1 97.37(15) . . ?
O3 Dy2 Dy1 31.95(14) . 2_556 ?
O3 Dy2 O2 68.6(2) . . ?
O3 Dy2 O5 65.1(2) . . ?
O3 Dy2 O7 77.1(2) . . ?
O3 Dy2 N4 149.4(3) . . ?
O3 Dy2 N5 120.5(3) . . ?
O4 Dy2 Dy1 131.3(2) . 2_556 ?
O4 Dy2 Dy1 96.8(2) . . ?
O4 Dy2 O2 82.8(3) . . ?
O4 Dy2 O3 100.5(2) . . ?
O4 Dy2 O5 165.2(3) . . ?
O4 Dy2 O7 85.8(3) . . ?
O4 Dy2 N4 66.4(3) . . ?
O4 Dy2 N5 129.2(3) . . ?
O5 Dy2 Dy1 35.32(17) . 2_556 ?
O5 Dy2 Dy1 88.76(16) . . ?
O5 Dy2 O2 94.3(2) . . ?
O5 Dy2 N4 124.1(3) . . ?
O5 Dy2 N5 61.4(3) . . ?
O7 Dy2 Dy1 89.35(17) . 2_556 ?
O7 Dy2 Dy1 174.22(18) . . ?
O7 Dy2 O2 141.0(3) . . ?
O7 Dy2 O5 87.4(2) . . ?
O7 Dy2 N4 74.5(3) . . ?
O7 Dy2 N5 76.6(3) . . ?
N4 Dy2 Dy1 111.2(2) . . ?
N4 Dy2 Dy1 155.9(2) . 2_556 ?
N4 Dy2 N5 63.1(3) . . ?
N5 Dy2 Dy1 105.4(2) . . ?
N5 Dy2 Dy1 96.1(2) . 2_556 ?
C1 O1 Dy1 123.2(7) . . ?
Dy1 O2 Dy2 109.7(2) . . ?
C11 O2 Dy1 123.8(6) . . ?
C11 O2 Dy2 125.6(6) . . ?
Dy1 O3 Dy2 114.9(3) 2_556 . ?
C17 O3 Dy1 131.7(5) . 2_556 ?
C17 O3 Dy2 108.8(5) . . ?
C19 O4 Dy2 119.8(8) . . ?
Dy2 O5 Dy1 109.6(3) . 2_556 ?
C28 O5 Dy1 127.8(6) . 2_556 ?
C28 O5 Dy2 122.1(6) . . ?
Dy2 O7 H7 112.2 . . ?
C35 O7 Dy2 135.6(8) . . ?
C35 O7 H7 112.2 . . ?
Dy1 O8 H8 114.1 . . ?
C36 O8 Dy1 131.7(11) . . ?
C36 O8 H8 114.1 . . ?
C6 N1 Dy1 118.2(8) . . ?
C9 N1 Dy1 121.6(7) . . ?
C9 N1 C6 120.0(10) . . ?
N3 N2 Dy1 122.9(6) . . ?
C10 N2 Dy1 121.6(7) . . ?
C10 N2 N3 115.5(10) . . ?
C11 N3 N2 109.2(8) . . ?
C18 N4 Dy2 118.2(9) . . ?
C18 N4 C26 119.1(11) . . ?
C26 N4 Dy2 122.7(8) . . ?
N6 N5 Dy2 122.8(7) . . ?
C27 N5 Dy2 122.4(9) . . ?
C27 N5 N6 114.8(11) . . ?
C28 N6 N5 109.5(9) . . ?
O1 C1 C2 125.7(13) . . ?
O1 C1 C6 118.7(10) . . ?
C2 C1 C6 115.6(12) . . ?
C1 C2 H2 119.9 . . ?
C1 C2 C3 120.3(15) . . ?
C3 C2 H2 119.9 . . ?
C2 C3 H3 118.4 . . ?
C4 C3 C2 123.2(14) . . ?
C4 C3 H3 118.4 . . ?
C3 C4 H4 120.3 . . ?
C3 C4 C5 119.5(15) . . ?
C5 C4 H4 120.3 . . ?
C6 C5 C4 119.7(15) . . ?
C7 C5 C4 124.5(14) . . ?
C7 C5 C6 115.8(12) . . ?
N1 C6 C1 114.2(10) . . ?
N1 C6 C5 124.1(13) . . ?
C5 C6 C1 121.7(12) . . ?
C5 C7 H7A 117.0 . . ?
C5 C7 C8 126.1(12) . . ?
C8 C7 H7A 117.0 . . ?
C7 C8 H8A 124.3 . . ?
C7 C8 C9 111.4(14) . . ?
C9 C8 H8A 124.3 . . ?
N1 C9 C8 122.6(12) . . ?
N1 C9 C10 116.6(10) . . ?
C8 C9 C10 120.4(13) . . ?
N2 C10 C9 116.0(12) . . ?
N2 C10 H10 122.0 . . ?
C9 C10 H10 122.0 . . ?
O2 C11 N3 123.3(9) . . ?
O2 C11 C12 119.6(9) . . ?
N3 C11 C12 117.0(9) . . ?
C13 C12 C11 119.0(9) . . ?
C17 C12 C11 121.0(9) . . ?
C17 C12 C13 120.0(9) . . ?
C12 C13 H13 118.9 . . ?
C12 C13 C14 122.3(11) . . ?
C14 C13 H13 118.9 . . ?
C13 C14 H14 121.3 . . ?
C15 C14 C13 117.4(11) . . ?
C15 C14 H14 121.3 . . ?
C14 C15 H15 119.2 . . ?
C14 C15 C16 121.6(10) . . ?
C16 C15 H15 119.2 . . ?
C15 C16 H16 120.0 . . ?
C15 C16 C17 119.9(11) . . ?
C17 C16 H16 120.0 . . ?
O3 C17 C12 121.2(8) . . ?
O3 C17 C16 120.1(9) . . ?
C12 C17 C16 118.7(10) . . ?
N4 C18 C19 115.0(10) . . ?
N4 C18 C23 124.0(15) . . ?
C19 C18 C23 121.0(13) . . ?
O4 C19 C18 120.5(10) . . ?
O4 C19 C20 120.3(14) . . ?
C18 C19 C20 119.2(12) . . ?
C19 C20 H20 120.9 . . ?
C21 C20 C19 118.2(16) . . ?
C21 C20 H20 120.9 . . ?
C20 C21 H21 118.6 . . ?
C22 C21 C20 122.8(14) . . ?
C22 C21 H21 118.6 . . ?
C21 C22 H22 120.1 . . ?
C21 C22 C23 119.8(14) . . ?
C23 C22 H22 120.1 . . ?
C22 C23 C18 118.8(16) . . ?
C24 C23 C18 114.9(14) . . ?
C24 C23 C22 126.2(14) . . ?
C23 C24 H24 118.5 . . ?
C23 C24 C25 122.9(14) . . ?
C25 C24 H24 118.5 . . ?
C24 C25 H25 121.8 . . ?
C24 C25 C26 116.4(17) . . ?
C26 C25 H25 121.8 . . ?
N4 C26 C25 122.2(14) . . ?
N4 C26 C27 115.3(10) . . ?
C25 C26 C27 122.5(15) . . ?
N5 C27 C26 116.4(13) . . ?
N5 C27 H27 121.8 . . ?
C26 C27 H27 121.8 . . ?
O5 C28 N6 123.9(9) . . ?
O5 C28 C29 118.7(10) . . ?
N6 C28 C29 117.3(10) . . ?
C30 C29 C28 120.2(11) . . ?
C34 C29 C28 121.6(10) . . ?
C34 C29 C30 118.0(10) . . ?
C29 C30 H30 118.8 . . ?
C31 C30 C29 122.4(14) . . ?
C31 C30 H30 118.8 . . ?
C30 C31 H31 120.7 . . ?
C30 C31 C32 118.6(14) . . ?
C32 C31 H31 120.7 . . ?
C31 C32 H32 118.8 . . ?
C31 C32 C33 122.3(13) . . ?
C33 C32 H32 118.8 . . ?
C32 C33 H33 121.0 . . ?
C34 C33 C32 118.1(13) . . ?
C34 C33 H33 121.0 . . ?
O6 C34 C29 121.7(9) 2_556 . ?
O6 C34 C33 118.5(10) 2_556 . ?
C33 C34 C29 119.7(11) . . ?
O7 C35 H35A 109.5 . . ?
O7 C35 H35B 109.5 . . ?
O7 C35 H35C 109.5 . . ?
H35A C35 H35B 109.5 . . ?
H35A C35 H35C 109.5 . . ?
H35B C35 H35C 109.5 . . ?
O8 C36 H36A 109.5 . . ?
O8 C36 H36B 109.5 . . ?
O8 C36 H36C 109.5 . . ?
H36A C36 H36B 109.5 . . ?
H36A C36 H36C 109.5 . . ?
H36B C36 H36C 109.5 . . ?
O9 C37 H37A 109.5 . . ?
O9 C37 H37B 109.5 . . ?
O9 C37 H37C 109.5 . . ?
H37A C37 H37B 109.5 . . ?
H37A C37 H37C 109.5 . . ?
H37B C37 H37C 109.5 . . ?

loop_
_geom_bond_atom_site_label_1
_geom_bond_atom_site_label_2
_geom_bond_distance
_geom_bond_site_symmetry_2
_geom_bond_publ_flag
O6 Dy1 2.362(7) . ?
O6 Dy2 2.289(6) . ?
O6 C34 1.333(12) 2_556 ?
Dy1 Dy2 3.9135(7) 2_556 ?
Dy1 Dy2 3.9115(7) . ?
Dy1 O1 2.316(7) . ?
Dy1 O2 2.388(6) . ?
Dy1 O3 2.284(6) 2_556 ?
Dy1 O5 2.402(7) 2_556 ?
Dy1 O8 2.379(7) . ?
Dy1 N1 2.471(9) . ?
Dy1 N2 2.534(9) . ?
Dy2 O2 2.397(6) . ?
Dy2 O3 2.358(6) . ?
Dy2 O4 2.299(7) . ?
Dy2 O5 2.388(6) . ?
Dy2 O7 2.387(7) . ?
Dy2 N4 2.464(9) . ?
Dy2 N5 2.509(10) . ?
O1 C1 1.312(13) . ?
O2 C11 1.288(11) . ?
O3 C17 1.351(11) . ?
O4 C19 1.333(13) . ?
O5 C28 1.300(13) . ?
O7 H7 0.9300 . ?
O7 C35 1.384(14) . ?
O8 H8 0.9300 . ?
O8 C36 1.37(2) . ?
O9 C37 1.35(2) . ?
N1 C6 1.353(13) . ?
N1 C9 1.334(16) . ?
N2 N3 1.354(10) . ?
N2 C10 1.285(14) . ?
N3 C11 1.330(12) . ?
N4 C18 1.294(14) . ?
N4 C26 1.331(17) . ?
N5 N6 1.350(12) . ?
N5 C27 1.281(15) . ?
N6 C28 1.317(13) . ?
C1 C2 1.373(15) . ?
C1 C6 1.405(18) . ?
C2 H2 0.9300 . ?
C2 C3 1.40(2) . ?
C3 H3 0.9300 . ?
C3 C4 1.27(2) . ?
C4 H4 0.9300 . ?
C4 C5 1.382(18) . ?
C5 C6 1.369(16) . ?
C5 C7 1.347(15) . ?
C7 H7A 0.9300 . ?
C7 C8 1.449(19) . ?
C8 H8A 0.9300 . ?
C8 C9 1.461(16) . ?
C9 C10 1.488(16) . ?
C10 H10 0.9300 . ?
C11 C12 1.485(13) . ?
C12 C13 1.376(14) . ?
C12 C17 1.370(13) . ?
C13 H13 0.9300 . ?
C13 C14 1.379(14) . ?
C14 H14 0.9300 . ?
C14 C15 1.374(15) . ?
C15 H15 0.9300 . ?
C15 C16 1.376(15) . ?
C16 H16 0.9300 . ?
C16 C17 1.402(13) . ?
C18 C19 1.387(19) . ?
C18 C23 1.430(16) . ?
C19 C20 1.439(16) . ?
C20 H20 0.9300 . ?
C20 C21 1.41(2) . ?
C21 H21 0.9300 . ?
C21 C22 1.36(2) . ?
C22 H22 0.9300 . ?
C22 C23 1.42(2) . ?
C23 C24 1.36(2) . ?
C24 H24 0.9300 . ?
C24 C25 1.37(2) . ?
C25 H25 0.9300 . ?
C25 C26 1.414(17) . ?
C26 C27 1.462(18) . ?
C27 H27 0.9300 . ?
C28 C29 1.470(14) . ?
C29 C30 1.402(17) . ?
C29 C34 1.398(15) . ?
C30 H30 0.9300 . ?
C30 C31 1.341(18) . ?
C31 H31 0.9300 . ?
C31 C32 1.352(15) . ?
C32 H32 0.9300 . ?
C32 C33 1.402(19) . ?
C33 H33 0.9300 . ?
C33 C34 1.386(14) . ?
C35 H35A 0.9600 . ?
C35 H35B 0.9600 . ?
C35 H35C 0.9600 . ?
C36 H36A 0.9600 . ?
C36 H36B 0.9600 . ?
C36 H36C 0.9600 . ?
C37 H37A 0.9600 . ?
C37 H37B 0.9600 . ?
C37 H37C 0.9600 . ?

loop_
_geom_torsion_atom_site_label_1
_geom_torsion_atom_site_label_2
_geom_torsion_atom_site_label_3
_geom_torsion_atom_site_label_4
_geom_torsion
_geom_torsion_site_symmetry_1
_geom_torsion_site_symmetry_2
_geom_torsion_site_symmetry_3
_geom_torsion_site_symmetry_4
_geom_torsion_publ_flag
Dy1 O1 C1 C2 172.4(8) . . . . ?
Dy1 O1 C1 C6 -5.3(12) . . . . ?
Dy1 O2 C11 N3 0.0(11) . . . . ?
Dy1 O2 C11 C12 -177.9(6) . . . . ?
Dy1 O3 C17 C12 -88.1(10) 2_556 . . . ?
Dy1 O3 C17 C16 92.4(10) 2_556 . . . ?
Dy1 O5 C28 N6 -167.7(8) 2_556 . . . ?
Dy1 O5 C28 C29 8.5(14) 2_556 . . . ?
Dy1 N1 C6 C1 4.3(10) . . . . ?
Dy1 N1 C6 C5 -175.3(8) . . . . ?
Dy1 N1 C9 C8 177.0(7) . . . . ?
Dy1 N1 C9 C10 4.6(13) . . . . ?
Dy1 N2 N3 C11 2.6(9) . . . . ?
Dy1 N2 C10 C9 -4.6(13) . . . . ?
Dy2 O2 C11 N3 167.9(6) . . . . ?
Dy2 O2 C11 C12 -10.0(11) . . . . ?
Dy2 O3 C17 C12 65.9(9) . . . . ?
Dy2 O3 C17 C16 -113.6(8) . . . . ?
Dy2 O4 C19 C18 2.6(14) . . . . ?
Dy2 O4 C19 C20 -177.0(8) . . . . ?
Dy2 O5 C28 N6 3.0(15) . . . . ?
Dy2 O5 C28 C29 179.1(7) . . . . ?
Dy2 N4 C18 C19 2.9(13) . . . . ?
Dy2 N4 C18 C23 -179.0(8) . . . . ?
Dy2 N4 C26 C25 177.3(9) . . . . ?
Dy2 N4 C26 C27 -2.2(16) . . . . ?
Dy2 N5 N6 C28 -4.7(13) . . . . ?
Dy2 N5 C27 C26 4.2(16) . . . . ?
O1 C1 C2 C3 -179.6(10) . . . . ?
O1 C1 C6 N1 0.3(13) . . . . ?
O1 C1 C6 C5 179.9(9) . . . . ?
O2 C11 C12 C13 147.5(9) . . . . ?
O2 C11 C12 C17 -30.5(13) . . . . ?
O4 C19 C20 C21 -177.0(11) . . . . ?
O5 C28 C29 C30 -154.0(13) . . . . ?
O5 C28 C29 C34 31.5(17) . . . . ?
N1 C9 C10 N2 0.1(15) . . . . ?
N2 N3 C11 O2 -1.7(12) . . . . ?
N2 N3 C11 C12 176.3(7) . . . . ?
N3 N2 C10 C9 172.9(8) . . . . ?
N3 C11 C12 C13 -30.6(13) . . . . ?
N3 C11 C12 C17 151.5(9) . . . . ?
N4 C18 C19 O4 -3.7(16) . . . . ?
N4 C18 C19 C20 175.9(10) . . . . ?
N4 C18 C23 C22 -179.6(11) . . . . ?
N4 C18 C23 C24 3.5(18) . . . . ?
N4 C26 C27 N5 -1.3(18) . . . . ?
N5 N6 C28 O5 1.2(15) . . . . ?
N5 N6 C28 C29 -175.0(9) . . . . ?
N6 N5 C27 C26 -177.7(10) . . . . ?
N6 C28 C29 C30 22.4(18) . . . . ?
N6 C28 C29 C34 -152.1(12) . . . . ?
C1 C2 C3 C4 1(2) . . . . ?
C2 C1 C6 N1 -177.7(8) . . . . ?
C2 C1 C6 C5 1.9(14) . . . . ?
C2 C3 C4 C5 -1(2) . . . . ?
C3 C4 C5 C6 0.9(19) . . . . ?
C3 C4 C5 C7 -179.3(14) . . . . ?
C4 C5 C6 N1 178.1(10) . . . . ?
C4 C5 C6 C1 -1.5(16) . . . . ?
C4 C5 C7 C8 -178.2(11) . . . . ?
C5 C7 C8 C9 0.1(18) . . . . ?
C6 N1 C9 C8 1.9(15) . . . . ?
C6 N1 C9 C10 -170.5(8) . . . . ?
C6 C1 C2 C3 -1.8(15) . . . . ?
C6 C5 C7 C8 2(2) . . . . ?
C7 C5 C6 N1 -1.7(16) . . . . ?
C7 C5 C6 C1 178.7(11) . . . . ?
C7 C8 C9 N1 -1.9(15) . . . . ?
C7 C8 C9 C10 170.3(10) . . . . ?
C8 C9 C10 N2 -172.5(10) . . . . ?
C9 N1 C6 C1 179.6(9) . . . . ?
C9 N1 C6 C5 0.0(14) . . . . ?
C10 N2 N3 C11 -175.0(9) . . . . ?
C11 C12 C13 C14 -175.7(9) . . . . ?
C11 C12 C17 O3 -2.0(14) . . . . ?
C11 C12 C17 C16 177.5(8) . . . . ?
C12 C13 C14 C15 -4.2(17) . . . . ?
C13 C12 C17 O3 -180.0(9) . . . . ?
C13 C12 C17 C16 -0.5(14) . . . . ?
C13 C14 C15 C16 4.5(17) . . . . ?
C14 C15 C16 C17 -2.8(17) . . . . ?
C15 C16 C17 O3 -179.8(9) . . . . ?
C15 C16 C17 C12 0.7(14) . . . . ?
C17 C12 C13 C14 2.3(16) . . . . ?
C18 N4 C26 C25 -3.7(19) . . . . ?
C18 N4 C26 C27 176.8(10) . . . . ?
C18 C19 C20 C21 3.4(18) . . . . ?
C18 C23 C24 C25 -8(2) . . . . ?
C19 C18 C23 C22 -1.7(17) . . . . ?
C19 C18 C23 C24 -178.5(12) . . . . ?
C19 C20 C21 C22 -1(2) . . . . ?
C20 C21 C22 C23 -3(2) . . . . ?
C21 C22 C23 C18 4(2) . . . . ?
C21 C22 C23 C24 -179.2(15) . . . . ?
C22 C23 C24 C25 175.8(13) . . . . ?
C23 C18 C19 O4 178.2(10) . . . . ?
C23 C18 C19 C20 -2.1(17) . . . . ?
C23 C24 C25 C26 6(2) . . . . ?
C24 C25 C26 N4 0(2) . . . . ?
C24 C25 C26 C27 179.4(13) . . . . ?
C25 C26 C27 N5 179.1(12) . . . . ?
C26 N4 C18 C19 -176.1(11) . . . . ?
C26 N4 C18 C23 1.9(17) . . . . ?
C27 N5 N6 C28 177.3(11) . . . . ?
C28 C29 C30 C31 177.6(16) . . . . ?
C28 C29 C34 O6 -1.2(18) . . . 2_556 ?
C28 C29 C34 C33 -177.9(12) . . . . ?
C29 C30 C31 C32 8(3) . . . . ?
C30 C29 C34 O6 -175.8(13) . . . 2_556 ?
C30 C29 C34 C33 7(2) . . . . ?
C30 C31 C32 C33 -7(3) . . . . ?
C31 C32 C33 C34 7(3) . . . . ?
C32 C33 C34 O6 175.9(13) . . . 2_556 ?
C32 C33 C34 C29 -7(2) . . . . ?
C34 C29 C30 C31 -8(3) . . . . ?
